data_7231651
loop_
_publ_author_name
'He, Yu-Tao'
'Kang, Dahye'
'Kim, Inwon'
'Hong, Sungwoo'

_publ_section_title
;
 Metal-free photocatalytic trifluoromethylative pyridylation of
 unactivated alkenes
;
_journal_issue 22
_journal_name_full 'Green Chemistry'
_journal_page_first 5209
_journal_paper_doi 10.1039/C8GC02782J
_journal_volume 20
_journal_year 2018
_chemical_formula_sum 'C20 H22 F3 N O3'
_chemical_formula_weight 381.38
_space_group_crystal_system triclinic
_space_group_IT_number 2
_space_group_name_Hall '-P 1'
_space_group_name_H-M_alt 'P -1'
_symmetry_space_group_name_Hall '-P 1'
_symmetry_space_group_name_H-M 'P -1'
_atom_sites_solution_hydrogens geom
_audit_creation_method SHELXL-2018/3
_audit_update_record
;
2018-08-28 deposited with the CCDC.
2018-10-08 downloaded from the CCDC.
;
_cell_angle_alpha 61.60(3)
_cell_angle_beta 78.05(3)
_cell_angle_gamma 75.08(3)
_cell_formula_units_Z 2
_cell_length_a 8.3180(17)
_cell_length_b 11.515(2)
_cell_length_c 11.539(2)
_cell_measurement_reflns_used 14988
_cell_measurement_temperature 100(2)
_cell_measurement_theta_max 33.749
_cell_measurement_theta_min 0.401
_cell_volume 934.8(4)
_computing_cell_refinement HKL3000sm
_computing_data_collection 'PAL BL2D-SMDC Program'
_computing_data_reduction HKL3000sm
_computing_structure_refinement SHELXL
_computing_structure_solution SHELXS
_diffrn_ambient_temperature 100(2)
_diffrn_measured_fraction_theta_full 0.971
_diffrn_measured_fraction_theta_max 0.969
_diffrn_measurement_device_type 'Rayonix MX225HS CCD area detector'
_diffrn_measurement_method 'omega scan'
_diffrn_radiation_type synchrotron
_diffrn_radiation_wavelength 0.700
_diffrn_reflns_av_R_equivalents 0.0322
_diffrn_reflns_av_unetI/netI 0.0402
_diffrn_reflns_Laue_measured_fraction_full 0.971
_diffrn_reflns_Laue_measured_fraction_max 0.969
_diffrn_reflns_limit_h_max 11
_diffrn_reflns_limit_h_min -11
_diffrn_reflns_limit_k_max 15
_diffrn_reflns_limit_k_min -15
_diffrn_reflns_limit_l_max 15
_diffrn_reflns_limit_l_min -15
_diffrn_reflns_number 8930
_diffrn_reflns_point_group_measured_fraction_full 0.971
_diffrn_reflns_point_group_measured_fraction_max 0.969
_diffrn_reflns_theta_full 24.835
_diffrn_reflns_theta_max 27.998
_diffrn_reflns_theta_min 1.986
_diffrn_source 'PLSII 2D bending magnet'
_exptl_absorpt_coefficient_mu 0.105
_exptl_absorpt_correction_T_max 1.000
_exptl_absorpt_correction_T_min 0.863
_exptl_absorpt_correction_type empirical
_exptl_absorpt_process_details 'HKL3000sm Scalepack'
_exptl_crystal_colour colorless
_exptl_crystal_density_diffrn 1.355
_exptl_crystal_description block
_exptl_crystal_F_000 400
_exptl_crystal_size_max 0.048
_exptl_crystal_size_mid 0.042
_exptl_crystal_size_min 0.040
_refine_diff_density_max 0.360
_refine_diff_density_min -0.343
_refine_diff_density_rms 0.073
_refine_ls_extinction_method none
_refine_ls_goodness_of_fit_ref 1.125
_refine_ls_hydrogen_treatment constr
_refine_ls_matrix_type full
_refine_ls_number_parameters 246
_refine_ls_number_reflns 4586
_refine_ls_number_restraints 0
_refine_ls_restrained_S_all 1.125
_refine_ls_R_factor_all 0.0686
_refine_ls_R_factor_gt 0.0624
_refine_ls_shift/su_max 0.000
_refine_ls_shift/su_mean 0.000
_refine_ls_structure_factor_coef Fsqd
_refine_ls_weighting_details 'w=1/[\s^2^(Fo^2^)+(0.1208P)^2^+0.1221P] where P=(Fo^2^+2Fc^2^)/3'
_refine_ls_weighting_scheme calc
_refine_ls_wR_factor_gt 0.1866
_refine_ls_wR_factor_ref 0.1927
_reflns_Friedel_coverage 0.000
_reflns_number_gt 3876
_reflns_number_total 4586
_reflns_threshold_expression 'I > 2\s(I)'
_cod_data_source_file c8gc02782j2.cif
_cod_data_source_block P027_002M
_cod_depositor_comments 'Adding full bibliography for 7231651.cif.'
_cod_database_code 7231651
_shelx_shelxl_version_number 2018/3
_shelx_space_group_comment
;
The symmetry employed for this shelxl refinement is uniquely defined
by the following loop, which should always be used as a source of
symmetry information in preference to the above space-group names.
They are only intended as comments.
;
_shelx_estimated_absorpt_t_min 0.995
_shelx_estimated_absorpt_t_max 0.996

loop_
_space_group_symop_operation_xyz
'x, y, z'
'-x, -y, -z'

loop_
_atom_site_label
_atom_site_type_symbol
_atom_site_fract_x
_atom_site_fract_y
_atom_site_fract_z
_atom_site_U_iso_or_equiv
_atom_site_adp_type
_atom_site_occupancy
_atom_site_site_symmetry_order
_atom_site_calc_flag
_atom_site_refinement_flags_posn
_atom_site_refinement_flags_adp
O1 O 0.04892(13) 0.21892(10) 0.37190(10) 0.0345(2) Uani 1 1 d . .
O3 O -0.62493(13) 0.38370(10) 0.11427(10) 0.0383(3) Uani 1 1 d . .
N1 N 0.36134(16) 0.09656(12) 0.83765(12) 0.0381(3) Uani 1 1 d . .
F1 F 0.61750(13) 0.28949(11) 0.79198(10) 0.0511(3) Uani 1 1 d . .
F2 F 0.86221(13) 0.22815(11) 0.71278(11) 0.0522(3) Uani 1 1 d . .
C1 C 0.33465(17) 0.22124(14) 0.73911(13) 0.0333(3) Uani 1 1 d . .
C14 C -0.16826(17) 0.21266(13) 0.27204(13) 0.0315(3) Uani 1 1 d . .
C17 C -0.47400(17) 0.32241(13) 0.16378(13) 0.0327(3) Uani 1 1 d . .
O2 O 0.07378(14) 0.04156(11) 0.33339(12) 0.0434(3) Uani 1 1 d . .
C12 C 0.20709(18) 0.15515(14) 0.42932(14) 0.0341(3) Uani 1 1 d . .
H12A H 0.297465 0.148846 0.360517 0.041 Uiso 1 1 calc R U
H12B H 0.200275 0.063145 0.499906 0.041 Uiso 1 1 calc R U
C19 C -0.25611(18) 0.33806(13) 0.26185(13) 0.0333(3) Uani 1 1 d . .
H19 H -0.211185 0.385972 0.291679 0.040 Uiso 1 1 calc R U
C13 C -0.00487(18) 0.14784(14) 0.32778(13) 0.0328(3) Uani 1 1 d . .
C7 C 0.45385(18) 0.24811(13) 0.61343(14) 0.0335(3) Uani 1 1 d . .
H7 H 0.437177 0.347051 0.554641 0.040 Uiso 1 1 calc R U
C2 C 0.20114(18) 0.31978(13) 0.74708(14) 0.0350(3) Uani 1 1 d . .
H2 H 0.186856 0.407221 0.675015 0.042 Uiso 1 1 calc R U
C8 C 0.63712(18) 0.19657(14) 0.64351(14) 0.0356(3) Uani 1 1 d . .
H8A H 0.648317 0.103443 0.715248 0.043 Uiso 1 1 calc R U
H8B H 0.706836 0.193946 0.563778 0.043 Uiso 1 1 calc R U
C15 C -0.23616(17) 0.14416(13) 0.22767(13) 0.0319(3) Uani 1 1 d . .
H15 H -0.177428 0.058896 0.234753 0.038 Uiso 1 1 calc R U
C3 C 0.08874(18) 0.29054(15) 0.86017(15) 0.0371(3) Uani 1 1 d . .
C10 C 0.41476(18) 0.17743(14) 0.54058(13) 0.0338(3) Uani 1 1 d . .
H10A H 0.502591 0.183540 0.466495 0.041 Uiso 1 1 calc R U
H10B H 0.417668 0.081127 0.602387 0.041 Uiso 1 1 calc R U
C18 C -0.40802(18) 0.39242(13) 0.20854(14) 0.0343(3) Uani 1 1 d . .
H18 H -0.467484 0.477205 0.202332 0.041 Uiso 1 1 calc R U
C11 C 0.24458(19) 0.23818(14) 0.48628(14) 0.0368(3) Uani 1 1 d . .
H11A H 0.156917 0.240455 0.558121 0.044 Uiso 1 1 calc R U
H11B H 0.244787 0.331507 0.416573 0.044 Uiso 1 1 calc R U
C16 C -0.38820(18) 0.19790(13) 0.17317(13) 0.0328(3) Uani 1 1 d . .
H16 H -0.432781 0.150262 0.142809 0.039 Uiso 1 1 calc R U
C5 C 0.2533(2) 0.06885(15) 0.94719(15) 0.0418(4) Uani 1 1 d . .
H5 H 0.271293 -0.018955 1.018382 0.050 Uiso 1 1 calc R U
C20 C -0.6937(2) 0.31862(16) 0.06245(15) 0.0399(3) Uani 1 1 d . .
H20A H -0.617352 0.309885 -0.011197 0.060 Uiso 1 1 calc R U
H20B H -0.801982 0.372040 0.030781 0.060 Uiso 1 1 calc R U
H20C H -0.709008 0.229223 0.132151 0.060 Uiso 1 1 calc R U
F3 F 0.70243(17) 0.40624(10) 0.58955(12) 0.0654(3) Uani 1 1 d . .
C4 C 0.1168(2) 0.16148(16) 0.96223(15) 0.0409(3) Uani 1 1 d . .
H4 H 0.043393 0.136645 1.041603 0.049 Uiso 1 1 calc R U
C9 C 0.70306(19) 0.27974(15) 0.68398(16) 0.0393(3) Uani 1 1 d . .
C6 C -0.0594(2) 0.39455(17) 0.87054(17) 0.0453(4) Uani 1 1 d . .
H6A H -0.029127 0.483782 0.821964 0.068 Uiso 1 1 calc R U
H6B H -0.091867 0.374483 0.963835 0.068 Uiso 1 1 calc R U
H6C H -0.153283 0.392840 0.832547 0.068 Uiso 1 1 calc R U

loop_
_atom_site_aniso_label
_atom_site_aniso_U_11
_atom_site_aniso_U_22
_atom_site_aniso_U_33
_atom_site_aniso_U_23
_atom_site_aniso_U_13
_atom_site_aniso_U_12
O1 0.0334(5) 0.0349(5) 0.0386(5) -0.0207(4) -0.0096(4) 0.0017(4)
O3 0.0367(6) 0.0366(5) 0.0447(6) -0.0230(4) -0.0141(4) 0.0062(4)
N1 0.0413(7) 0.0357(6) 0.0393(6) -0.0225(5) -0.0043(5) 0.0015(5)
F1 0.0442(6) 0.0659(6) 0.0650(6) -0.0503(5) -0.0040(4) -0.0036(4)
F2 0.0373(5) 0.0638(6) 0.0686(7) -0.0429(5) -0.0122(4) 0.0021(4)
C1 0.0325(7) 0.0365(6) 0.0371(6) -0.0231(5) -0.0051(5) -0.0014(5)
C14 0.0318(7) 0.0303(6) 0.0329(6) -0.0168(5) -0.0041(5) 0.0000(5)
C17 0.0331(7) 0.0322(6) 0.0324(6) -0.0167(5) -0.0056(5) 0.0010(5)
O2 0.0387(6) 0.0400(6) 0.0583(6) -0.0314(5) -0.0125(5) 0.0071(4)
C12 0.0328(7) 0.0358(7) 0.0350(6) -0.0186(5) -0.0084(5) 0.0011(5)
C19 0.0361(7) 0.0302(6) 0.0364(6) -0.0188(5) -0.0054(5) -0.0012(5)
C13 0.0332(7) 0.0325(6) 0.0342(6) -0.0184(5) -0.0034(5) -0.0014(5)
C7 0.0342(7) 0.0325(6) 0.0355(6) -0.0187(5) -0.0065(5) 0.0010(5)
C2 0.0356(7) 0.0341(6) 0.0395(7) -0.0219(6) -0.0071(5) 0.0004(5)
C8 0.0331(7) 0.0372(7) 0.0400(7) -0.0229(6) -0.0069(5) 0.0020(5)
C15 0.0336(7) 0.0294(6) 0.0347(6) -0.0189(5) -0.0035(5) 0.0007(5)
C3 0.0334(7) 0.0430(7) 0.0443(7) -0.0296(6) -0.0059(5) -0.0001(5)
C10 0.0323(7) 0.0379(7) 0.0351(6) -0.0217(5) -0.0052(5) -0.0006(5)
C18 0.0374(7) 0.0279(6) 0.0381(7) -0.0178(5) -0.0081(5) 0.0028(5)
C11 0.0376(8) 0.0381(7) 0.0390(7) -0.0230(6) -0.0083(5) 0.0012(5)
C16 0.0345(7) 0.0319(6) 0.0344(6) -0.0190(5) -0.0037(5) -0.0015(5)
C5 0.0494(9) 0.0372(7) 0.0372(7) -0.0195(6) -0.0028(6) -0.0007(6)
C20 0.0387(8) 0.0442(7) 0.0417(7) -0.0244(6) -0.0117(6) 0.0012(6)
F3 0.0784(8) 0.0420(6) 0.0709(7) -0.0122(5) -0.0246(6) -0.0162(5)
C4 0.0425(8) 0.0459(8) 0.0404(7) -0.0276(6) 0.0010(6) -0.0053(6)
C9 0.0357(8) 0.0395(7) 0.0465(8) -0.0241(6) -0.0082(6) -0.0001(5)
C6 0.0377(8) 0.0498(8) 0.0557(9) -0.0352(7) -0.0060(6) 0.0047(6)

loop_
_atom_type_symbol
_atom_type_description
_atom_type_scat_dispersion_real
_atom_type_scat_dispersion_imag
_atom_type_scat_source
C C 0.0030 0.0016 'International Tables Vol C Tables 4.2.6.8 and 6.1.1.4'
H H 0.0000 0.0000 'International Tables Vol C Tables 4.2.6.8 and 6.1.1.4'
N N 0.0059 0.0032 'International Tables Vol C Tables 4.2.6.8 and 6.1.1.4'
O O 0.0105 0.0059 'International Tables Vol C Tables 4.2.6.8 and 6.1.1.4'
F F 0.0170 0.0100 'International Tables Vol C Tables 4.2.6.8 and 6.1.1.4'

loop_
_geom_angle_atom_site_label_1
_geom_angle_atom_site_label_2
_geom_angle_atom_site_label_3
_geom_angle
C13 O1 C12 114.10(10)
C17 O3 C20 117.41(11)
C1 N1 C5 117.20(12)
N1 C1 C2 122.55(13)
N1 C1 C7 116.14(12)
C2 C1 C7 121.24(13)
C15 C14 C19 118.95(13)
C15 C14 C13 117.54(11)
C19 C14 C13 123.52(13)
O3 C17 C16 124.12(13)
O3 C17 C18 115.49(11)
C16 C17 C18 120.38(13)
O1 C12 C11 108.67(11)
C18 C19 C14 120.30(13)
O2 C13 O1 122.59(13)
O2 C13 C14 123.85(13)
O1 C13 C14 113.56(11)
C1 C7 C8 111.82(11)
C1 C7 C10 109.26(12)
C8 C7 C10 108.75(11)
C3 C2 C1 120.15(13)
C9 C8 C7 114.05(11)
C16 C15 C14 121.38(12)
C4 C3 C2 117.23(13)
C4 C3 C6 121.43(14)
C2 C3 C6 121.34(14)
C11 C10 C7 112.70(11)
C19 C18 C17 119.97(12)
C12 C11 C10 109.70(11)
C15 C16 C17 119.02(13)
N1 C5 C4 123.60(14)
C3 C4 C5 119.27(14)
F1 C9 F3 105.92(13)
F1 C9 F2 105.76(12)
F3 C9 F2 106.05(14)
F1 C9 C8 113.66(13)
F3 C9 C8 113.21(13)
F2 C9 C8 111.61(12)

loop_
_geom_bond_atom_site_label_1
_geom_bond_atom_site_label_2
_geom_bond_distance
O1 C13 1.3447(17)
O1 C12 1.4526(17)
O3 C17 1.3631(17)
O3 C20 1.4265(18)
N1 C1 1.338(2)
N1 C5 1.342(2)
F1 C9 1.3405(18)
F2 C9 1.3436(18)
C1 C2 1.3919(18)
C1 C7 1.5224(19)
C14 C15 1.3917(19)
C14 C19 1.4013(18)
C14 C13 1.484(2)
C17 C16 1.3907(18)
C17 C18 1.400(2)
O2 C13 1.2083(17)
C12 C11 1.5098(19)
C19 C18 1.384(2)
C7 C8 1.534(2)
C7 C10 1.5410(18)
C2 C3 1.389(2)
C8 C9 1.496(2)
C15 C16 1.391(2)
C3 C4 1.386(2)
C3 C6 1.511(2)
C10 C11 1.525(2)
C5 C4 1.389(2)
F3 C9 1.3409(19)
